data_2235635
loop_
_publ_author_name
'Najib, Muhd. Hidayat bin'
'Tan, Ai Ling'
'Young, David J.'
'Ng, Seik Weng'
'Tiekink, Edward R. T.'

_publ_section_title
;
 2-Hydrazinylquinoline
;
_journal_coeditor_code SU2456
_journal_issue 7
_journal_name_full 'Acta Crystallographica Section E'
_journal_page_first o2138
_journal_paper_doi 10.1107/S1600536812026906
_journal_volume 68
_journal_year 2012
_chemical_formula_iupac 'C9 H9 N3'
_chemical_formula_moiety 'C9 H9 N3'
_chemical_formula_sum 'C9 H9 N3'
_chemical_formula_weight 159.19
_chemical_name_systematic 2-Hydrazinylquinoline
_space_group_IT_number 14
_symmetry_cell_setting monoclinic
_symmetry_space_group_name_Hall '-P 2ybc'
_symmetry_space_group_name_H-M 'P 1 21/c 1'
_atom_sites_solution_hydrogens geom
_atom_sites_solution_primary direct
_atom_sites_solution_secondary difmap
_audit_creation_method SHELXL-97
_cell_angle_alpha 90.00
_cell_angle_beta 97.039(5)
_cell_angle_gamma 90.00
_cell_formula_units_Z 4
_cell_length_a 13.7966(9)
_cell_length_b 3.9648(3)
_cell_length_c 14.0700(8)
_cell_measurement_reflns_used 799
_cell_measurement_temperature 100(2)
_cell_measurement_theta_max 75.8206
_cell_measurement_theta_min 3.1622
_cell_volume 763.84(9)
_computing_cell_refinement 'CrysAlis PRO (Agilent, 2012)'
_computing_data_collection 'CrysAlis PRO (Agilent, 2012)'
_computing_data_reduction 'CrysAlis PRO (Agilent, 2012)'
_computing_molecular_graphics 'ORTEP-3 (Farrugia, 1997) and DIAMOND (Brandenburg, 2006)'
_computing_publication_material 'publCIF (Westrip, 2010)'
_computing_structure_refinement 'SHELXL97 (Sheldrick, 2008)'
_computing_structure_solution 'SHELXS97 (Sheldrick, 2008)'
_diffrn_ambient_temperature 100(2)
_diffrn_detector_area_resol_mean 10.4041
_diffrn_measured_fraction_theta_full 0.977
_diffrn_measured_fraction_theta_max 0.977
_diffrn_measurement_device_type 'Agilent SuperNova Dual diffractometer with an Atlas detector'
_diffrn_measurement_method '\w scan'
_diffrn_radiation_monochromator Mirror
_diffrn_radiation_source 'SuperNova (Cu) X-ray Source'
_diffrn_radiation_type CuK\a
_diffrn_radiation_wavelength 1.54184
_diffrn_reflns_av_R_equivalents 0.0184
_diffrn_reflns_av_sigmaI/netI 0.0270
_diffrn_reflns_limit_h_max 17
_diffrn_reflns_limit_h_min -16
_diffrn_reflns_limit_k_max 4
_diffrn_reflns_limit_k_min -3
_diffrn_reflns_limit_l_max 17
_diffrn_reflns_limit_l_min -17
_diffrn_reflns_number 2474
_diffrn_reflns_theta_full 76.01
_diffrn_reflns_theta_max 76.01
_diffrn_reflns_theta_min 3.23
_diffrn_standards_decay_% 0
_diffrn_standards_interval_count 0
_diffrn_standards_interval_time 0
_diffrn_standards_number 0
_exptl_absorpt_coefficient_mu 0.699
_exptl_absorpt_correction_T_max 1.0000
_exptl_absorpt_correction_T_min 0.47642
_exptl_absorpt_correction_type multi-scan
_exptl_absorpt_process_details '(CrysAlis PRO; Agilent, 2012)'
_exptl_crystal_colour red
_exptl_crystal_density_diffrn 1.384
_exptl_crystal_density_method 'not measured'
_exptl_crystal_description plate
_exptl_crystal_F_000 336
_exptl_crystal_size_max 0.30
_exptl_crystal_size_mid 0.08
_exptl_crystal_size_min 0.03
_refine_diff_density_max 0.317
_refine_diff_density_min -0.229
_refine_ls_extinction_method none
_refine_ls_goodness_of_fit_ref 1.104
_refine_ls_hydrogen_treatment mixed
_refine_ls_matrix_type full
_refine_ls_number_parameters 121
_refine_ls_number_reflns 1542
_refine_ls_number_restraints 0
_refine_ls_restrained_S_all 1.104
_refine_ls_R_factor_all 0.0658
_refine_ls_R_factor_gt 0.0515
_refine_ls_shift/su_max 0.000
_refine_ls_shift/su_mean 0.000
_refine_ls_structure_factor_coef Fsqd
_refine_ls_weighting_details 'calc w=1/[\s^2^(Fo^2^)+(0.1000P)^2^+0.0000P] where P=(Fo^2^+2Fc^2^)/3'
_refine_ls_weighting_scheme calc
_refine_ls_wR_factor_gt 0.1424
_refine_ls_wR_factor_ref 0.1584
_reflns_number_gt 1169
_reflns_number_total 1542
_reflns_threshold_expression I>2\s(I)
_cod_data_source_file su2456.cif
_cod_data_source_block I
_cod_original_sg_symbol_H-M 'P 21/c'
_cod_database_code 2235635
_cod_database_fobs_code 2235635

loop_
_symmetry_equiv_pos_as_xyz
'x, y, z'
'-x, y+1/2, -z+1/2'
'-x, -y, -z'
'x, -y-1/2, z-1/2'

loop_
_atom_site_type_symbol
_atom_site_label
_atom_site_fract_x
_atom_site_fract_y
_atom_site_fract_z
_atom_site_U_iso_or_equiv
_atom_site_adp_type
_atom_site_calc_flag
_atom_site_refinement_flags
_atom_site_occupancy
_atom_site_symmetry_multiplicity
N N1 0.35068(10) 0.3907(4) 0.51371(10) 0.0241(4) Uani d . 1 1
N N2 0.44545(11) 0.4959(4) 0.65825(10) 0.0315(4) Uani d . 1 1
N N3 0.52127(11) 0.2769(4) 0.63649(11) 0.0305(4) Uani d . 1 1
C C1 0.35855(13) 0.5229(5) 0.60074(12) 0.0261(4) Uani d . 1 1
C C2 0.28104(14) 0.6982(5) 0.63892(12) 0.0285(4) Uani d . 1 1
H H2 0.2907 0.7905 0.7017 0.034 Uiso calc R 1 1
C C3 0.19420(13) 0.7297(4) 0.58430(13) 0.0277(4) Uani d . 1 1
H H3 0.1422 0.8465 0.6084 0.033 Uiso calc R 1 1
C C4 0.18015(13) 0.5882(5) 0.49047(12) 0.0250(4) Uani d . 1 1
C C5 0.09162(13) 0.6087(5) 0.42974(13) 0.0281(4) Uani d . 1 1
H H5 0.0375 0.7219 0.4510 0.034 Uiso calc R 1 1
C C6 0.08226(13) 0.4670(5) 0.33990(13) 0.0287(4) Uani d . 1 1
H H6 0.0220 0.4808 0.2995 0.034 Uiso calc R 1 1
C C7 0.16246(13) 0.3017(5) 0.30833(12) 0.0271(4) Uani d . 1 1
H H7 0.1558 0.2029 0.2464 0.033 Uiso calc R 1 1
C C8 0.25074(13) 0.2802(4) 0.36567(12) 0.0244(4) Uani d . 1 1
H H8 0.3044 0.1700 0.3428 0.029 Uiso calc R 1 1
C C9 0.26140(12) 0.4220(4) 0.45841(11) 0.0225(4) Uani d . 1 1
H H1n 0.4430(19) 0.564(7) 0.721(2) 0.058(7) Uiso d . 1 1
H H2n 0.5538(16) 0.370(6) 0.5919(16) 0.038(6) Uiso d . 1 1
H H3n 0.4950(14) 0.090(6) 0.6069(14) 0.025(5) Uiso d . 1 1

loop_
_atom_site_aniso_label
_atom_site_aniso_U_11
_atom_site_aniso_U_22
_atom_site_aniso_U_33
_atom_site_aniso_U_12
_atom_site_aniso_U_13
_atom_site_aniso_U_23
N1 0.0259(7) 0.0276(8) 0.0193(7) -0.0045(6) 0.0042(5) 0.0015(5)
N2 0.0317(8) 0.0407(10) 0.0218(7) -0.0017(7) 0.0016(6) -0.0034(7)
N3 0.0277(8) 0.0396(10) 0.0238(8) -0.0043(7) 0.0017(6) 0.0025(6)
C1 0.0283(8) 0.0283(10) 0.0222(8) -0.0074(7) 0.0051(6) 0.0016(6)
C2 0.0377(10) 0.0283(9) 0.0208(8) -0.0052(8) 0.0095(7) -0.0026(7)
C3 0.0339(9) 0.0252(9) 0.0258(9) -0.0012(7) 0.0111(7) 0.0003(7)
C4 0.0298(9) 0.0228(9) 0.0234(8) -0.0028(7) 0.0069(6) 0.0030(6)
C5 0.0273(9) 0.0266(10) 0.0310(9) 0.0005(7) 0.0067(7) 0.0039(7)
C6 0.0253(8) 0.0288(10) 0.0312(9) -0.0017(7) -0.0005(6) 0.0040(7)
C7 0.0312(9) 0.0286(10) 0.0214(8) -0.0035(7) 0.0026(7) 0.0002(6)
C8 0.0270(8) 0.0266(9) 0.0202(8) -0.0021(7) 0.0046(6) 0.0008(6)
C9 0.0236(8) 0.0232(9) 0.0212(8) -0.0033(7) 0.0051(6) 0.0031(6)

loop_
_atom_type_symbol
_atom_type_description
_atom_type_scat_dispersion_real
_atom_type_scat_dispersion_imag
_atom_type_scat_source
C C 0.0181 0.0091 'International Tables Vol C Tables 4.2.6.8 and 6.1.1.4'
H H 0.0000 0.0000 'International Tables Vol C Tables 4.2.6.8 and 6.1.1.4'
N N 0.0311 0.0180 'International Tables Vol C Tables 4.2.6.8 and 6.1.1.4'

loop_
_geom_angle_atom_site_label_1
_geom_angle_atom_site_label_2
_geom_angle_atom_site_label_3
_geom_angle
C1 N1 C9 116.89(15)
C1 N2 N3 122.42(15)
C1 N2 H1n 114.1(16)
N3 N2 H1n 119.8(17)
N2 N3 H2n 110.1(15)
N2 N3 H3n 109.6(13)
H2n N3 H3n 102.9(19)
N1 C1 N2 118.89(16)
N1 C1 C2 123.91(16)
N2 C1 C2 117.19(15)
C3 C2 C1 118.89(15)
C3 C2 H2 120.6
C1 C2 H2 120.6
C2 C3 C4 120.13(16)
C2 C3 H3 119.9
C4 C3 H3 119.9
C5 C4 C9 119.66(15)
C5 C4 C3 123.37(16)
C9 C4 C3 116.97(16)
C6 C5 C4 120.82(16)
C6 C5 H5 119.6
C4 C5 H5 119.6
C5 C6 C7 119.52(16)
C5 C6 H6 120.2
C7 C6 H6 120.2
C8 C7 C6 121.16(16)
C8 C7 H7 119.4
C6 C7 H7 119.4
C7 C8 C9 120.05(16)
C7 C8 H8 120.0
C9 C8 H8 120.0
N1 C9 C8 118.03(15)
N1 C9 C4 123.20(15)
C8 C9 C4 118.77(15)

loop_
_geom_bond_atom_site_label_1
_geom_bond_atom_site_label_2
_geom_bond_distance
N1 C1 1.324(2)
N1 C9 1.380(2)
N2 C1 1.366(2)
N2 N3 1.421(2)
N2 H1n 0.93(3)
N3 H2n 0.89(2)
N3 H3n 0.90(2)
C1 C2 1.434(2)
C2 C3 1.348(3)
C2 H2 0.9500
C3 C4 1.426(2)
C3 H3 0.9500
C4 C5 1.405(2)
C4 C9 1.421(2)
C5 C6 1.375(3)
C5 H5 0.9500
C6 C7 1.404(2)
C6 H6 0.9500
C7 C8 1.379(2)
C7 H7 0.9500
C8 C9 1.412(2)
C8 H8 0.9500

loop_
_geom_hbond_atom_site_label_D
_geom_hbond_atom_site_label_H
_geom_hbond_atom_site_label_A
_geom_hbond_site_symmetry_A
_geom_hbond_distance_DH
_geom_hbond_distance_HA
_geom_hbond_distance_DA
_geom_hbond_angle_DHA
N2 H1n N3 2_656 0.93(3) 2.18(3) 3.077(2) 164(2)
N3 H2n N1 3_666 0.89(2) 2.31(2) 3.200(2) 175.1(19)
N3 H3n N2 1_545 0.90(2) 2.58(2) 3.295(2) 136.4(16)

loop_
_geom_torsion_atom_site_label_1
_geom_torsion_atom_site_label_2
_geom_torsion_atom_site_label_3
_geom_torsion_atom_site_label_4
_geom_torsion
C9 N1 C1 N2 179.57(15)
C9 N1 C1 C2 -1.1(3)
N3 N2 C1 N1 -12.7(3)
N3 N2 C1 C2 167.89(16)
N1 C1 C2 C3 0.7(3)
N2 C1 C2 C3 -179.94(16)
C1 C2 C3 C4 0.4(3)
C2 C3 C4 C5 179.51(18)
C2 C3 C4 C9 -1.0(2)
C9 C4 C5 C6 0.6(3)
C3 C4 C5 C6 -179.92(17)
C4 C5 C6 C7 -0.4(3)
C5 C6 C7 C8 -0.3(3)
C6 C7 C8 C9 0.8(3)
C1 N1 C9 C8 -179.37(16)
C1 N1 C9 C4 0.4(2)
C7 C8 C9 N1 179.17(16)
C7 C8 C9 C4 -0.6(3)
C5 C4 C9 N1 -179.88(16)
C3 C4 C9 N1 0.6(3)
C5 C4 C9 C8 -0.1(3)
C3 C4 C9 C8 -179.61(15)

loop_
_cod_related_entry_id
_cod_related_entry_database
_cod_related_entry_code
1 ChemSpider 76762
